data_2233293
loop_
_publ_author_name
'Kanwal, Nosheen'
'Akbar Hussain, Erum'
'\,Sahin, Onur'
'B\"uy\"ukg\"ung\"or, Orhan'

_publ_section_title
;
 2-{1-[(2-Nitrobenzenesulfonamido)methyl]cyclohexyl}acetic acid
;
_journal_coeditor_code SU2343
_journal_issue 1
_journal_name_full 'Acta Crystallographica Section E'
_journal_page_first o86
_journal_paper_doi 10.1107/S160053681105224X
_journal_volume 68
_journal_year 2012
_chemical_formula_iupac 'C15 H20 N2 O6 S'
_chemical_formula_moiety 'C15 H20 N2 O6 S'
_chemical_formula_sum 'C15 H20 N2 O6 S'
_chemical_formula_weight 356.39
_chemical_name_systematic
;
2-{1-[(2-Nitrobenzenesulfonamido)methyl]cyclohexyl}acetic acid
;
_space_group_IT_number 14
_symmetry_cell_setting monoclinic
_symmetry_space_group_name_Hall '-P 2ybc'
_symmetry_space_group_name_H-M 'P 1 21/c 1'
_atom_sites_solution_hydrogens geom
_atom_sites_solution_primary direct
_atom_sites_solution_secondary difmap
_cell_angle_alpha 90.00
_cell_angle_beta 116.8690(10)
_cell_angle_gamma 90.00
_cell_formula_units_Z 4
_cell_length_a 7.7383(2)
_cell_length_b 20.7319(5)
_cell_length_c 11.9460(3)
_cell_measurement_reflns_used 5311
_cell_measurement_temperature 296
_cell_measurement_theta_max 27.16
_cell_measurement_theta_min 2.87
_cell_volume 1709.59(8)
_computing_cell_refinement 'SAINT (Bruker, 2007)'
_computing_data_collection 'APEX2 (Bruker, 2007)'
_computing_data_reduction 'SAINT (Bruker, 2007)'
_computing_molecular_graphics 'ORTEP-3 (Farrugia, 1997) and Mercury (Macrae et al., 2008)'
_computing_publication_material 'WinGX (Farrugia, 1999)'
_computing_structure_refinement 'SHELXL97 (Sheldrick, 2008)'
_computing_structure_solution 'SHELXS97 (Sheldrick, 2008)'
_diffrn_ambient_temperature 296
_diffrn_measured_fraction_theta_full 0.998
_diffrn_measured_fraction_theta_max 0.998
_diffrn_measurement_device_type 'Bruker APEXII CCD area-detector'
_diffrn_measurement_method 'phi and omega scans'
_diffrn_radiation_monochromator graphite
_diffrn_radiation_source 'fine-focus sealed tube'
_diffrn_radiation_type MoK\a
_diffrn_radiation_wavelength 0.71073
_diffrn_reflns_av_R_equivalents 0.0224
_diffrn_reflns_av_sigmaI/netI 0.0222
_diffrn_reflns_limit_h_max 10
_diffrn_reflns_limit_h_min -10
_diffrn_reflns_limit_k_max 27
_diffrn_reflns_limit_k_min -27
_diffrn_reflns_limit_l_max 15
_diffrn_reflns_limit_l_min -15
_diffrn_reflns_number 17069
_diffrn_reflns_theta_full 28.30
_diffrn_reflns_theta_max 28.30
_diffrn_reflns_theta_min 1.96
_exptl_absorpt_coefficient_mu 0.223
_exptl_absorpt_correction_type none
_exptl_crystal_colour colourless
_exptl_crystal_density_diffrn 1.385
_exptl_crystal_density_method 'not measured'
_exptl_crystal_description Block
_exptl_crystal_F_000 752
_exptl_crystal_size_max 0.37
_exptl_crystal_size_mid 0.33
_exptl_crystal_size_min 0.32
_refine_diff_density_max 0.286
_refine_diff_density_min -0.319
_refine_ls_extinction_method none
_refine_ls_goodness_of_fit_ref 1.023
_refine_ls_hydrogen_treatment mixed
_refine_ls_matrix_type full
_refine_ls_number_parameters 221
_refine_ls_number_reflns 4247
_refine_ls_number_restraints 0
_refine_ls_restrained_S_all 1.023
_refine_ls_R_factor_all 0.0573
_refine_ls_R_factor_gt 0.0397
_refine_ls_shift/su_max 0.000
_refine_ls_shift/su_mean 0.000
_refine_ls_structure_factor_coef Fsqd
_refine_ls_weighting_details 'calc w=1/[\s^2^(Fo^2^)+(0.0492P)^2^+0.4452P] where P=(Fo^2^+2Fc^2^)/3'
_refine_ls_weighting_scheme calc
_refine_ls_wR_factor_gt 0.0972
_refine_ls_wR_factor_ref 0.1098
_reflns_number_gt 3202
_reflns_number_total 4247
_reflns_threshold_expression I>2\s(I)
_cod_data_source_file su2343.cif
_cod_data_source_block I
_cod_original_cell_volume 1709.59(7)
_cod_original_sg_symbol_H-M 'P 21/c'
_cod_database_code 2233293
_cod_database_fobs_code 2233293

loop_
_symmetry_equiv_pos_as_xyz
'x, y, z'
'-x, y+1/2, -z+1/2'
'-x, -y, -z'
'x, -y-1/2, z-1/2'

loop_
_atom_site_type_symbol
_atom_site_label
_atom_site_fract_x
_atom_site_fract_y
_atom_site_fract_z
_atom_site_U_iso_or_equiv
_atom_site_adp_type
_atom_site_calc_flag
_atom_site_refinement_flags
_atom_site_occupancy
_atom_site_symmetry_multiplicity
C C1 0.2548(2) 0.54510(7) 0.24581(13) 0.0348(3) Uani d . 1 1
C C2 0.1197(2) 0.59198(8) 0.14519(15) 0.0438(4) Uani d . 1 1
H H2A 0.1787 0.6344 0.1619 0.053 Uiso calc R 1 1
H H2B 0.1059 0.5781 0.0640 0.053 Uiso calc R 1 1
C C3 -0.0799(3) 0.59682(9) 0.13939(18) 0.0553(4) Uani d . 1 1
H H3A -0.1568 0.6283 0.0765 0.066 Uiso calc R 1 1
H H3B -0.1449 0.5554 0.1153 0.066 Uiso calc R 1 1
C C4 -0.0631(3) 0.61664(10) 0.2658(2) 0.0656(5) Uani d . 1 1
H H4A -0.0060 0.6593 0.2871 0.079 Uiso calc R 1 1
H H4B -0.1912 0.6185 0.2615 0.079 Uiso calc R 1 1
C C5 0.0607(3) 0.56932(10) 0.36644(19) 0.0638(5) Uani d . 1 1
H H5A -0.0033 0.5277 0.3493 0.077 Uiso calc R 1 1
H H5B 0.0743 0.5841 0.4471 0.077 Uiso calc R 1 1
C C6 0.2613(3) 0.56180(9) 0.37290(15) 0.0498(4) Uani d . 1 1
H H6A 0.3309 0.5281 0.4327 0.060 Uiso calc R 1 1
H H6B 0.3327 0.6017 0.4036 0.060 Uiso calc R 1 1
C C7 0.4633(2) 0.55220(8) 0.26081(15) 0.0441(4) Uani d . 1 1
H H7A 0.5016 0.5971 0.2766 0.053 Uiso calc R 1 1
H H7B 0.5509 0.5275 0.3333 0.053 Uiso calc R 1 1
C C8 0.4837(2) 0.52997(8) 0.14850(17) 0.0453(4) Uani d . 1 1
C C9 0.1812(2) 0.47606(7) 0.20560(14) 0.0371(3) Uani d . 1 1
H H9A 0.0581 0.4708 0.2075 0.045 Uiso calc R 1 1
H H9B 0.1595 0.4694 0.1199 0.045 Uiso calc R 1 1
C C10 0.0958(2) 0.31795(7) 0.19092(14) 0.0377(3) Uani d . 1 1
C C11 0.1750(2) 0.27787(7) 0.13323(14) 0.0408(3) Uani d . 1 1
C C12 0.0613(3) 0.23949(8) 0.03334(17) 0.0548(4) Uani d . 1 1
H H12 0.1174 0.2125 -0.0034 0.066 Uiso calc R 1 1
C C13 -0.1371(3) 0.24136(10) -0.01188(19) 0.0648(5) Uani d . 1 1
H H13 -0.2155 0.2159 -0.0802 0.078 Uiso calc R 1 1
C C14 -0.2189(3) 0.28022(10) 0.0429(2) 0.0632(5) Uani d . 1 1
H H14 -0.3528 0.2813 0.0116 0.076 Uiso calc R 1 1
C C15 -0.1039(2) 0.31806(8) 0.14452(18) 0.0510(4) Uani d . 1 1
H H15 -0.1610 0.3439 0.1823 0.061 Uiso calc R 1 1
N N1 0.3172(2) 0.42711(6) 0.28645(14) 0.0441(3) Uani d . 1 1
H H1 0.398(3) 0.4174(9) 0.2660(18) 0.054(6) Uiso d . 1 1
N N2 0.3849(2) 0.27452(7) 0.17499(14) 0.0516(4) Uani d . 1 1
O O1 0.4004(2) 0.32564(6) 0.40392(11) 0.0645(4) Uani d . 1 1
O O2 0.1074(2) 0.38599(6) 0.37366(13) 0.0643(4) Uani d . 1 1
O O3 0.47073(19) 0.32459(7) 0.18100(16) 0.0724(4) Uani d . 1 1
O O4 0.4618(2) 0.22220(7) 0.19748(17) 0.0839(5) Uani d . 1 1
O O5 0.4434(2) 0.56977(6) 0.05920(13) 0.0641(4) Uani d . 1 1
H H5 0.4596 0.5525 0.0030 0.096 Uiso calc R 1 1
O O6 0.5377(2) 0.47314(6) 0.14477(13) 0.0626(4) Uani d . 1 1
S S1 0.23737(6) 0.364280(19) 0.32720(4) 0.04464(13) Uani d . 1 1

loop_
_atom_site_aniso_label
_atom_site_aniso_U_11
_atom_site_aniso_U_22
_atom_site_aniso_U_33
_atom_site_aniso_U_12
_atom_site_aniso_U_13
_atom_site_aniso_U_23
C1 0.0359(7) 0.0320(7) 0.0359(7) -0.0062(6) 0.0158(6) -0.0050(6)
C2 0.0451(9) 0.0381(8) 0.0469(9) -0.0023(7) 0.0198(7) 0.0030(7)
C3 0.0440(9) 0.0509(10) 0.0682(12) 0.0051(8) 0.0230(9) 0.0021(9)
C4 0.0558(11) 0.0621(12) 0.0900(15) -0.0012(9) 0.0428(11) -0.0182(11)
C5 0.0784(13) 0.0681(13) 0.0635(12) -0.0116(11) 0.0485(11) -0.0197(10)
C6 0.0591(10) 0.0487(9) 0.0400(8) -0.0074(8) 0.0210(8) -0.0110(7)
C7 0.0372(8) 0.0401(8) 0.0523(9) -0.0092(6) 0.0177(7) -0.0065(7)
C8 0.0384(8) 0.0411(9) 0.0626(10) -0.0053(7) 0.0283(8) 0.0014(7)
C9 0.0385(7) 0.0343(7) 0.0366(7) -0.0066(6) 0.0152(6) -0.0046(6)
C10 0.0450(8) 0.0285(7) 0.0408(8) -0.0020(6) 0.0206(7) 0.0038(6)
C11 0.0466(8) 0.0328(7) 0.0427(8) 0.0001(6) 0.0200(7) 0.0026(6)
C12 0.0744(12) 0.0411(9) 0.0476(9) -0.0029(8) 0.0265(9) -0.0061(7)
C13 0.0679(13) 0.0529(11) 0.0524(11) -0.0158(10) 0.0084(10) -0.0034(9)
C14 0.0453(10) 0.0577(12) 0.0723(13) -0.0093(9) 0.0140(9) 0.0066(10)
C15 0.0471(9) 0.0443(9) 0.0654(11) -0.0011(7) 0.0287(8) 0.0048(8)
N1 0.0445(8) 0.0330(7) 0.0547(8) -0.0023(6) 0.0223(7) 0.0002(6)
N2 0.0531(8) 0.0444(8) 0.0598(9) 0.0074(7) 0.0277(7) -0.0005(7)
O1 0.0750(9) 0.0464(7) 0.0474(7) 0.0032(6) 0.0059(6) 0.0072(6)
O2 0.1011(11) 0.0500(7) 0.0670(8) -0.0077(7) 0.0603(8) -0.0054(6)
O3 0.0548(8) 0.0564(8) 0.1159(13) -0.0022(6) 0.0474(8) -0.0012(8)
O4 0.0726(10) 0.0507(8) 0.1188(14) 0.0237(7) 0.0347(9) 0.0021(8)
O5 0.0783(9) 0.0592(8) 0.0755(9) 0.0146(7) 0.0530(8) 0.0136(7)
O6 0.0811(9) 0.0444(7) 0.0816(9) 0.0067(6) 0.0537(8) 0.0045(6)
S1 0.0601(3) 0.0345(2) 0.0397(2) -0.00341(17) 0.02283(19) 0.00003(15)

loop_
_atom_type_symbol
_atom_type_description
_atom_type_scat_dispersion_real
_atom_type_scat_dispersion_imag
_atom_type_scat_source
C C 0.0033 0.0016 'International Tables Vol C Tables 4.2.6.8 and 6.1.1.4'
H H 0.0000 0.0000 'International Tables Vol C Tables 4.2.6.8 and 6.1.1.4'
N N 0.0061 0.0033 'International Tables Vol C Tables 4.2.6.8 and 6.1.1.4'
O O 0.0106 0.0060 'International Tables Vol C Tables 4.2.6.8 and 6.1.1.4'
S S 0.1246 0.1234 'International Tables Vol C Tables 4.2.6.8 and 6.1.1.4'

loop_
_geom_angle_atom_site_label_1
_geom_angle_atom_site_label_2
_geom_angle_atom_site_label_3
_geom_angle
C2 C1 C9 108.72(12)
C2 C1 C6 109.79(13)
C9 C1 C6 111.18(12)
C2 C1 C7 109.67(12)
C9 C1 C7 110.16(12)
C6 C1 C7 107.29(12)
C3 C2 C1 113.41(13)
C3 C2 H2A 108.9
C1 C2 H2A 108.9
C3 C2 H2B 108.9
C1 C2 H2B 108.9
H2A C2 H2B 107.7
C4 C3 C2 110.23(15)
C4 C3 H3A 109.6
C2 C3 H3A 109.6
C4 C3 H3B 109.6
C2 C3 H3B 109.6
H3A C3 H3B 108.1
C5 C4 C3 110.83(15)
C5 C4 H4A 109.5
C3 C4 H4A 109.5
C5 C4 H4B 109.5
C3 C4 H4B 109.5
H4A C4 H4B 108.1
C4 C5 C6 111.75(16)
C4 C5 H5A 109.3
C6 C5 H5A 109.3
C4 C5 H5B 109.3
C6 C5 H5B 109.3
H5A C5 H5B 107.9
C5 C6 C1 113.24(14)
C5 C6 H6A 108.9
C1 C6 H6A 108.9
C5 C6 H6B 108.9
C1 C6 H6B 108.9
H6A C6 H6B 107.7
C8 C7 C1 113.23(12)
C8 C7 H7A 108.9
C1 C7 H7A 108.9
C8 C7 H7B 108.9
C1 C7 H7B 108.9
H7A C7 H7B 107.7
O6 C8 O5 122.54(16)
O6 C8 C7 119.54(15)
O5 C8 C7 117.92(15)
N1 C9 C1 112.64(12)
N1 C9 H9A 109.1
C1 C9 H9A 109.1
N1 C9 H9B 109.1
C1 C9 H9B 109.1
H9A C9 H9B 107.8
C15 C10 C11 117.76(15)
C15 C10 S1 118.65(13)
C11 C10 S1 123.43(12)
C12 C11 C10 121.73(16)
C12 C11 N2 116.35(15)
C10 C11 N2 121.92(14)
C11 C12 C13 119.16(18)
C11 C12 H12 120.4
C13 C12 H12 120.4
C14 C13 C12 120.38(18)
C14 C13 H13 119.8
C12 C13 H13 119.8
C13 C14 C15 120.32(18)
C13 C14 H14 119.8
C15 C14 H14 119.8
C14 C15 C10 120.63(17)
C14 C15 H15 119.7
C10 C15 H15 119.7
C9 N1 S1 120.04(11)
C9 N1 H1 113.8(14)
S1 N1 H1 110.6(14)
O4 N2 O3 123.53(16)
O4 N2 C11 118.41(15)
O3 N2 C11 118.01(14)
C8 O5 H5 109.5
O2 S1 O1 120.24(9)
O2 S1 N1 107.30(8)
O1 S1 N1 107.49(8)
O2 S1 C10 106.03(8)
O1 S1 C10 106.58(7)
N1 S1 C10 108.81(7)

loop_
_geom_bond_atom_site_label_1
_geom_bond_atom_site_label_2
_geom_bond_distance
C1 C2 1.532(2)
C1 C9 1.5350(19)
C1 C6 1.536(2)
C1 C7 1.548(2)
C2 C3 1.518(2)
C2 H2A 0.9700
C2 H2B 0.9700
C3 C4 1.513(3)
C3 H3A 0.9700
C3 H3B 0.9700
C4 C5 1.512(3)
C4 H4A 0.9700
C4 H4B 0.9700
C5 C6 1.527(3)
C5 H5A 0.9700
C5 H5B 0.9700
C6 H6A 0.9700
C6 H6B 0.9700
C7 C8 1.493(2)
C7 H7A 0.9700
C7 H7B 0.9700
C8 O6 1.258(2)
C8 O5 1.271(2)
C9 N1 1.467(2)
C9 H9A 0.9700
C9 H9B 0.9700
C10 C15 1.386(2)
C10 C11 1.387(2)
C10 S1 1.7779(15)
C11 C12 1.372(2)
C11 N2 1.470(2)
C12 C13 1.379(3)
C12 H12 0.9300
C13 C14 1.360(3)
C13 H13 0.9300
C14 C15 1.380(3)
C14 H14 0.9300
C15 H15 0.9300
N1 S1 1.6084(14)
N1 H1 0.790(19)
N2 O4 1.2077(19)
N2 O3 1.2167(19)
O1 S1 1.4244(13)
O2 S1 1.4240(13)
O5 H5 0.8200

loop_
_geom_hbond_atom_site_label_D
_geom_hbond_atom_site_label_H
_geom_hbond_atom_site_label_A
_geom_hbond_site_symmetry_A
_geom_hbond_distance_DH
_geom_hbond_distance_HA
_geom_hbond_distance_DA
_geom_hbond_angle_DHA
N1 H1 O3 . 0.790(19) 2.362(19) 2.978(2) 135.6(18)
N1 H1 O6 . 0.790(19) 2.455(19) 3.050(2) 133.0(18)
O5 H5 O6 3_665 0.82 1.85 2.6595(18) 168
C12 H12 O2 4_565 0.93 2.50 3.339(2) 151

loop_
_geom_torsion_atom_site_label_1
_geom_torsion_atom_site_label_2
_geom_torsion_atom_site_label_3
_geom_torsion_atom_site_label_4
_geom_torsion
C9 C1 C2 C3 69.39(17)
C6 C1 C2 C3 -52.45(18)
C7 C1 C2 C3 -170.10(13)
C1 C2 C3 C4 57.0(2)
C2 C3 C4 C5 -57.7(2)
C3 C4 C5 C6 56.3(2)
C4 C5 C6 C1 -53.1(2)
C2 C1 C6 C5 50.00(18)
C9 C1 C6 C5 -70.36(18)
C7 C1 C6 C5 169.12(15)
C2 C1 C7 C8 -67.57(17)
C9 C1 C7 C8 52.07(17)
C6 C1 C7 C8 173.23(14)
C1 C7 C8 O6 -94.18(18)
C1 C7 C8 O5 85.21(18)
C2 C1 C9 N1 171.39(13)
C6 C1 C9 N1 -67.63(17)
C7 C1 C9 N1 51.19(17)
C15 C10 C11 C12 0.2(2)
S1 C10 C11 C12 175.44(13)
C15 C10 C11 N2 179.68(14)
S1 C10 C11 N2 -5.0(2)
C10 C11 C12 C13 0.8(3)
N2 C11 C12 C13 -178.76(16)
C11 C12 C13 C14 -0.8(3)
C12 C13 C14 C15 -0.2(3)
C13 C14 C15 C10 1.2(3)
C11 C10 C15 C14 -1.1(2)
S1 C10 C15 C14 -176.65(14)
C1 C9 N1 S1 139.40(12)
C12 C11 N2 O4 -52.4(2)
C10 C11 N2 O4 128.05(18)
C12 C11 N2 O3 125.20(18)
C10 C11 N2 O3 -54.3(2)
C9 N1 S1 O2 -49.77(14)
C9 N1 S1 O1 179.59(12)
C9 N1 S1 C10 64.54(14)
C15 C10 S1 O2 8.75(15)
C11 C10 S1 O2 -166.48(13)
C15 C10 S1 O1 137.98(13)
C11 C10 S1 O1 -37.26(15)
C15 C10 S1 N1 -106.38(13)
C11 C10 S1 N1 78.38(14)
